data_7717035
loop_
_publ_author_name
'Ranjani, M.'
'Thiruppathi, G. A.'
'Keerthana, V.'
'Ramya, M.'
'Kalaivani, P.'
'Selvakumar, S.'
'Shankar, R.'
'Srinivasan, K.'
'Sundararaj, P.'
'Prabhakaran, R.'

_publ_section_title
;
 Fluorophore-quencher complexes (Cu<sup>2+</sup>/Al<sup>3+</sup>) of
 coumarin Schiff bases as chemosensors for the detection of L-glutamic
 acid and L-arginine: <i>in vitro</i> and <i>in vivo</i> studies.
;
_journal_issue 41
_journal_name_full 'Dalton transactions (Cambridge, England : 2003)'
_journal_page_first 16941
_journal_page_last 16955
_journal_paper_doi 10.1039/d4dt01977f
_journal_volume 53
_journal_year 2024
_chemical_formula_moiety 'C14 H14 Br N3 O2 S'
_chemical_formula_sum 'C14 H14 Br N3 O2 S'
_chemical_formula_weight 368.25
_space_group_crystal_system triclinic
_space_group_IT_number 2
_space_group_name_Hall '-P 1'
_space_group_name_H-M_alt 'P -1'
_atom_sites_solution_hydrogens geom
_audit_creation_method SHELXL-2016/6
_audit_update_record
;
2023-12-28 deposited with the CCDC.	2024-09-16 downloaded from the CCDC.
;
_cell_angle_alpha 104.764(6)
_cell_angle_beta 109.118(6)
_cell_angle_gamma 106.152(6)
_cell_formula_units_Z 2
_cell_length_a 8.0540(19)
_cell_length_b 10.596(2)
_cell_length_c 10.613(3)
_cell_measurement_reflns_used 9875
_cell_measurement_temperature 296(2)
_cell_measurement_theta_max 27.22
_cell_measurement_theta_min 2.43
_cell_volume 759.9(3)
_computing_cell_refinement 'Bruker SAINT'
_computing_data_collection 'Bruker APEX3'
_computing_data_reduction 'Bruker SAINT'
_computing_molecular_graphics 'Bruker SHELXTL'
_computing_publication_material 'Bruker SHELXTL and Encifer'
_computing_structure_refinement 'SHELXL-2016/6 (Sheldrick, 2016)'
_computing_structure_solution 'SHELXT 2014/5 (Sheldrick, 2014)'
_diffrn_ambient_temperature 296(2)
_diffrn_measured_fraction_theta_full 0.999
_diffrn_measured_fraction_theta_max 0.991
_diffrn_measurement_device_type 'Bruker APEX-III CMOS Photon detector'
_diffrn_measurement_method '\f and \w scans'
_diffrn_radiation_type MoK\a
_diffrn_radiation_wavelength 0.71073
_diffrn_reflns_av_R_equivalents 0.2695
_diffrn_reflns_av_unetI/netI 0.0927
_diffrn_reflns_Laue_measured_fraction_full 0.999
_diffrn_reflns_Laue_measured_fraction_max 0.991
_diffrn_reflns_limit_h_max 10
_diffrn_reflns_limit_h_min -10
_diffrn_reflns_limit_k_max 13
_diffrn_reflns_limit_k_min -13
_diffrn_reflns_limit_l_max 13
_diffrn_reflns_limit_l_min -13
_diffrn_reflns_number 27052
_diffrn_reflns_point_group_measured_fraction_full 0.999
_diffrn_reflns_point_group_measured_fraction_max 0.991
_diffrn_reflns_theta_full 25.242
_diffrn_reflns_theta_max 27.402
_diffrn_reflns_theta_min 2.197
_diffrn_source 'Shielded Microfocus tube'
_exptl_absorpt_coefficient_mu 2.849
_exptl_absorpt_correction_type multi-scan
_exptl_absorpt_process_details 'R.H.Blessing,Acta Crystallogr A1995,51,33'
_exptl_crystal_colour yellow
_exptl_crystal_density_diffrn 1.609
_exptl_crystal_description ' Rectangular Block'
_exptl_crystal_F_000 372
_exptl_crystal_size_max 0.030
_exptl_crystal_size_mid 0.020
_exptl_crystal_size_min 0.010
_exptl_transmission_factor_max 0.8710
_exptl_transmission_factor_min 0.7840
_refine_diff_density_max 1.215
_refine_diff_density_min -0.940
_refine_diff_density_rms 0.107
_refine_ls_extinction_method none
_refine_ls_goodness_of_fit_ref 1.041
_refine_ls_hydrogen_treatment constr
_refine_ls_matrix_type full
_refine_ls_number_parameters 192
_refine_ls_number_reflns 3442
_refine_ls_number_restraints 0
_refine_ls_restrained_S_all 1.041
_refine_ls_R_factor_all 0.0688
_refine_ls_R_factor_gt 0.0551
_refine_ls_shift/su_max 0.000
_refine_ls_shift/su_mean 0.000
_refine_ls_structure_factor_coef Fsqd
_refine_ls_weighting_details 'w=1/[\s^2^(Fo^2^)+(0.0549P)^2^+0.3697P] where P=(Fo^2^+2Fc^2^)/3'
_refine_ls_weighting_scheme calc
_refine_ls_wR_factor_gt 0.1371
_refine_ls_wR_factor_ref 0.1509
_reflns_Friedel_coverage 0.000
_reflns_number_gt 2799
_reflns_number_total 3442
_reflns_threshold_expression 'I > 2\s(I)'
_cod_data_source_file d4dt01977f2.cif
_cod_data_source_block S2_a
_cod_depositor_comments
;
The following automatic conversions were performed:

data item '_exptl_absorpt_correction_type' value 'Multi-scan' was
changed to 'multi-scan' in accordance with the
/home/data/users/saulius/crontab/automatic-downloads/rss-feeds/RSC/lib/dictionaries/cif_core.dic
dictionary named 'cif_core.dic' version 2.4.2 last updated on
2011-04-26.

Automatic conversion script
Id: cif_fix_values 8170 2020-07-09 18:12:32Z antanas 

 Adding full bibliography for 7717035--7717036.cif.
;
_cod_database_code 7717035
_shelx_space_group_comment
;
The symmetry employed for this shelxl refinement is uniquely defined
by the following loop, which should always be used as a source of
symmetry information in preference to the above space-group names.
They are only intended as comments.
;
_shelx_estimated_absorpt_t_min 0.919
_shelx_estimated_absorpt_t_max 0.972

loop_
_space_group_symop_operation_xyz
'x, y, z'
'-x, -y, -z'

loop_
_atom_site_label
_atom_site_type_symbol
_atom_site_fract_x
_atom_site_fract_y
_atom_site_fract_z
_atom_site_U_iso_or_equiv
_atom_site_adp_type
_atom_site_occupancy
_atom_site_site_symmetry_order
_atom_site_calc_flag
_atom_site_refinement_flags_posn
_atom_site_refinement_flags_adp
_atom_site_refinement_flags_occupancy
_atom_site_disorder_assembly
_atom_site_disorder_group
Br1 Br 0.04311(5) 0.39626(4) -0.21352(3) 0.05336(18) Uani 1 1 d . . . . .
S1 S 0.80409(15) 1.10548(10) 0.95093(9) 0.0531(3) Uani 1 1 d . . . . .
O1 O 0.6163(4) 0.3506(2) 0.2819(2) 0.0372(5) Uani 1 1 d . . . . .
O2 O 0.7824(4) 0.4077(3) 0.5122(2) 0.0502(7) Uani 1 1 d . . . . .
N1 N 0.6947(4) 0.7720(3) 0.6266(3) 0.0365(6) Uani 1 1 d . . . . .
N2 N 0.7888(4) 0.8842(3) 0.7579(3) 0.0398(7) Uani 1 1 d . . . . .
H2A H 0.900955 0.899242 0.818076 0.048 Uiso 1 1 calc R U . . .
N3 N 0.5311(5) 0.9422(3) 0.6877(3) 0.0442(7) Uani 1 1 d . . . . .
H3 H 0.491773 0.875768 0.605447 0.053 Uiso 1 1 calc R U . . .
C4 C 0.4882(5) 0.3669(3) 0.1717(3) 0.0341(7) Uani 1 1 d . . . . .
C12 C 0.6984(5) 0.9708(3) 0.7897(3) 0.0377(7) Uani 1 1 d . . . . .
C7 C 0.5426(5) 0.5926(3) 0.3382(3) 0.0360(7) Uani 1 1 d . . . . .
H7 H 0.519505 0.675142 0.355963 0.043 Uiso 1 1 calc R U . . .
C9 C 0.6973(5) 0.4450(3) 0.4220(3) 0.0350(7) Uani 1 1 d . . . . .
C8 C 0.6689(4) 0.5777(3) 0.4468(3) 0.0314(6) Uani 1 1 d . . . . .
C10 C 0.7786(5) 0.6919(3) 0.5947(3) 0.0340(7) Uani 1 1 d . . . . .
C2 C 0.3083(5) 0.4934(4) 0.0786(3) 0.0377(7) Uani 1 1 d . . . . .
H2 H 0.276263 0.572085 0.090899 0.045 Uiso 1 1 calc R U . . .
C3 C 0.4422(5) 0.4843(3) 0.1952(3) 0.0325(6) Uani 1 1 d . . . . .
C1 C 0.2243(5) 0.3852(4) -0.0546(3) 0.0379(7) Uani 1 1 d . . . . .
C5 C 0.4060(6) 0.2581(4) 0.0359(3) 0.0442(8) Uani 1 1 d . . . . .
H5 H 0.441020 0.180943 0.021830 0.053 Uiso 1 1 calc R U . . .
C6 C 0.2719(6) 0.2683(4) -0.0763(3) 0.0459(9) Uani 1 1 d . . . . .
H6 H 0.212787 0.196162 -0.167419 0.055 Uiso 1 1 calc R U . . .
C13 C 0.4091(6) 1.0166(4) 0.7067(4) 0.0587(11) Uani 1 1 d . . . . .
H13A H 0.482467 1.118363 0.745182 0.070 Uiso 1 1 calc R U . . .
H13B H 0.362525 0.994484 0.775193 0.070 Uiso 1 1 calc R U . . .
C11 C 0.9731(5) 0.7093(4) 0.6884(4) 0.0527(10) Uani 1 1 d . . . . .
H11A H 1.054826 0.808566 0.736900 0.079 Uiso 1 1 calc R U . . .
H11B H 1.024218 0.662050 0.630479 0.079 Uiso 1 1 calc R U . . .
H11C H 0.966194 0.668481 0.758566 0.079 Uiso 1 1 calc R U . . .
C14 C 0.2427(7) 0.9741(5) 0.5655(5) 0.0707(14) Uani 1 1 d . . . . .
H14A H 0.288453 1.003953 0.500675 0.106 Uiso 1 1 calc R U . . .
H14B H 0.158206 1.018286 0.580958 0.106 Uiso 1 1 calc R U . . .
H14C H 0.175057 0.872638 0.524501 0.106 Uiso 1 1 calc R U . . .

loop_
_atom_site_aniso_label
_atom_site_aniso_U_11
_atom_site_aniso_U_22
_atom_site_aniso_U_33
_atom_site_aniso_U_23
_atom_site_aniso_U_13
_atom_site_aniso_U_12
Br1 0.0410(3) 0.0714(3) 0.0336(2) 0.02038(18) -0.00033(16) 0.0218(2)
S1 0.0480(6) 0.0416(5) 0.0387(5) -0.0051(3) -0.0010(4) 0.0172(4)
O1 0.0398(14) 0.0373(11) 0.0291(10) 0.0107(8) 0.0060(9) 0.0202(10)
O2 0.0532(17) 0.0518(14) 0.0330(11) 0.0149(10) -0.0022(10) 0.0293(13)
N1 0.0320(15) 0.0348(13) 0.0278(12) 0.0043(10) 0.0025(10) 0.0117(11)
N2 0.0323(16) 0.0390(14) 0.0316(13) 0.0024(11) 0.0026(11) 0.0144(12)
N3 0.0419(18) 0.0371(14) 0.0366(13) 0.0032(11) 0.0033(12) 0.0182(13)
C4 0.0341(18) 0.0338(15) 0.0249(13) 0.0091(11) 0.0054(12) 0.0111(13)
C12 0.0337(18) 0.0326(15) 0.0329(14) 0.0067(12) 0.0052(12) 0.0099(13)
C7 0.0377(18) 0.0335(15) 0.0299(14) 0.0094(12) 0.0075(12) 0.0155(14)
C9 0.0288(16) 0.0379(16) 0.0312(14) 0.0104(12) 0.0064(12) 0.0135(13)
C8 0.0256(16) 0.0322(14) 0.0291(13) 0.0096(11) 0.0054(11) 0.0106(12)
C10 0.0272(17) 0.0357(15) 0.0280(13) 0.0084(11) 0.0046(12) 0.0095(13)
C2 0.0358(19) 0.0422(17) 0.0344(15) 0.0165(13) 0.0101(13) 0.0188(14)
C3 0.0283(16) 0.0348(15) 0.0280(13) 0.0103(11) 0.0065(11) 0.0117(12)
C1 0.0295(18) 0.0432(17) 0.0313(14) 0.0148(13) 0.0042(12) 0.0112(13)
C5 0.051(2) 0.0374(17) 0.0329(15) 0.0063(13) 0.0090(14) 0.0195(16)
C6 0.049(2) 0.0458(19) 0.0270(14) 0.0062(13) 0.0067(14) 0.0158(16)
C13 0.047(2) 0.049(2) 0.057(2) 0.0040(17) 0.0015(18) 0.0262(19)
C11 0.033(2) 0.055(2) 0.0411(18) -0.0031(15) -0.0031(14) 0.0193(17)
C14 0.061(3) 0.077(3) 0.061(3) 0.019(2) 0.006(2) 0.039(3)

loop_
_atom_type_symbol
_atom_type_description
_atom_type_scat_dispersion_real
_atom_type_scat_dispersion_imag
_atom_type_scat_source
C C 0.0033 0.0016 'International Tables Vol C Tables 4.2.6.8 and 6.1.1.4'
H H 0.0000 0.0000 'International Tables Vol C Tables 4.2.6.8 and 6.1.1.4'
Br Br -0.2901 2.4595 'International Tables Vol C Tables 4.2.6.8 and 6.1.1.4'
N N 0.0061 0.0033 'International Tables Vol C Tables 4.2.6.8 and 6.1.1.4'
O O 0.0106 0.0060 'International Tables Vol C Tables 4.2.6.8 and 6.1.1.4'
S S 0.1246 0.1234 'International Tables Vol C Tables 4.2.6.8 and 6.1.1.4'

loop_
_geom_angle_atom_site_label_1
_geom_angle_atom_site_label_2
_geom_angle_atom_site_label_3
_geom_angle
_geom_angle_site_symmetry_1
_geom_angle_site_symmetry_3
_geom_angle_publ_flag
C4 O1 C9 122.1(2) . . ?
C10 N1 N2 118.5(3) . . ?
C12 N2 N1 117.9(3) . . ?
C12 N2 H2A 121.1 . . ?
N1 N2 H2A 121.1 . . ?
C12 N3 C13 123.5(3) . . ?
C12 N3 H3 118.2 . . ?
C13 N3 H3 118.2 . . ?
O1 C4 C3 121.3(2) . . ?
O1 C4 C5 116.4(3) . . ?
C3 C4 C5 122.2(3) . . ?
N3 C12 N2 116.2(3) . . ?
N3 C12 S1 124.3(3) . . ?
N2 C12 S1 119.6(2) . . ?
C8 C7 C3 121.8(3) . . ?
C8 C7 H7 119.1 . . ?
C3 C7 H7 119.1 . . ?
O2 C9 O1 115.9(3) . . ?
O2 C9 C8 126.9(3) . . ?
O1 C9 C8 117.2(3) . . ?
C7 C8 C9 119.4(3) . . ?
C7 C8 C10 122.0(3) . . ?
C9 C8 C10 118.5(3) . . ?
N1 C10 C11 125.2(3) . . ?
N1 C10 C8 114.4(3) . . ?
C11 C10 C8 120.4(3) . . ?
C1 C2 C3 119.4(3) . . ?
C1 C2 H2 120.3 . . ?
C3 C2 H2 120.3 . . ?
C4 C3 C2 118.4(3) . . ?
C4 C3 C7 117.2(3) . . ?
C2 C3 C7 124.3(3) . . ?
C2 C1 C6 121.4(3) . . ?
C2 C1 Br1 119.9(3) . . ?
C6 C1 Br1 118.7(2) . . ?
C6 C5 C4 118.1(3) . . ?
C6 C5 H5 120.9 . . ?
C4 C5 H5 120.9 . . ?
C5 C6 C1 120.3(3) . . ?
C5 C6 H6 119.8 . . ?
C1 C6 H6 119.8 . . ?
N3 C13 C14 110.4(3) . . ?
N3 C13 H13A 109.6 . . ?
C14 C13 H13A 109.6 . . ?
N3 C13 H13B 109.6 . . ?
C14 C13 H13B 109.6 . . ?
H13A C13 H13B 108.1 . . ?
C10 C11 H11A 109.5 . . ?
C10 C11 H11B 109.5 . . ?
H11A C11 H11B 109.5 . . ?
C10 C11 H11C 109.5 . . ?
H11A C11 H11C 109.5 . . ?
H11B C11 H11C 109.5 . . ?
C13 C14 H14A 109.5 . . ?
C13 C14 H14B 109.5 . . ?
H14A C14 H14B 109.5 . . ?
C13 C14 H14C 109.5 . . ?
H14A C14 H14C 109.5 . . ?
H14B C14 H14C 109.5 . . ?

loop_
_geom_bond_atom_site_label_1
_geom_bond_atom_site_label_2
_geom_bond_distance
_geom_bond_site_symmetry_2
_geom_bond_publ_flag
Br1 C1 1.890(3) . ?
S1 C12 1.678(3) . ?
O1 C4 1.369(4) . ?
O1 C9 1.371(4) . ?
O2 C9 1.207(4) . ?
N1 C10 1.271(4) . ?
N1 N2 1.376(3) . ?
N2 C12 1.364(4) . ?
N2 H2A 0.8600 . ?
N3 C12 1.315(4) . ?
N3 C13 1.452(5) . ?
N3 H3 0.8600 . ?
C4 C3 1.381(5) . ?
C4 C5 1.395(4) . ?
C7 C8 1.342(4) . ?
C7 C3 1.437(4) . ?
C7 H7 0.9300 . ?
C9 C8 1.459(5) . ?
C8 C10 1.496(4) . ?
C10 C11 1.484(5) . ?
C2 C1 1.373(4) . ?
C2 C3 1.396(4) . ?
C2 H2 0.9300 . ?
C1 C6 1.382(5) . ?
C5 C6 1.372(5) . ?
C5 H5 0.9300 . ?
C6 H6 0.9300 . ?
C13 C14 1.499(6) . ?
C13 H13A 0.9700 . ?
C13 H13B 0.9700 . ?
C11 H11A 0.9600 . ?
C11 H11B 0.9600 . ?
C11 H11C 0.9600 . ?
C14 H14A 0.9600 . ?
C14 H14B 0.9600 . ?
C14 H14C 0.9600 . ?

loop_
_geom_torsion_atom_site_label_1
_geom_torsion_atom_site_label_2
_geom_torsion_atom_site_label_3
_geom_torsion_atom_site_label_4
_geom_torsion
_geom_torsion_site_symmetry_1
_geom_torsion_site_symmetry_2
_geom_torsion_site_symmetry_3
_geom_torsion_site_symmetry_4
_geom_torsion_publ_flag
C10 N1 N2 C12 178.9(3) . . . . ?
C9 O1 C4 C3 3.7(5) . . . . ?
C9 O1 C4 C5 -175.6(3) . . . . ?
C13 N3 C12 N2 175.3(4) . . . . ?
C13 N3 C12 S1 -5.4(6) . . . . ?
N1 N2 C12 N3 -2.9(5) . . . . ?
N1 N2 C12 S1 177.8(3) . . . . ?
C4 O1 C9 O2 168.1(3) . . . . ?
C4 O1 C9 C8 -10.6(5) . . . . ?
C3 C7 C8 C9 -3.7(5) . . . . ?
C3 C7 C8 C10 178.0(3) . . . . ?
O2 C9 C8 C7 -168.1(4) . . . . ?
O1 C9 C8 C7 10.6(5) . . . . ?
O2 C9 C8 C10 10.3(6) . . . . ?
O1 C9 C8 C10 -171.0(3) . . . . ?
N2 N1 C10 C11 -0.2(5) . . . . ?
N2 N1 C10 C8 -177.0(3) . . . . ?
C7 C8 C10 N1 27.4(5) . . . . ?
C9 C8 C10 N1 -150.9(3) . . . . ?
C7 C8 C10 C11 -149.5(4) . . . . ?
C9 C8 C10 C11 32.1(5) . . . . ?
O1 C4 C3 C2 -179.0(3) . . . . ?
C5 C4 C3 C2 0.2(5) . . . . ?
O1 C4 C3 C7 3.6(5) . . . . ?
C5 C4 C3 C7 -177.2(3) . . . . ?
C1 C2 C3 C4 1.1(5) . . . . ?
C1 C2 C3 C7 178.3(3) . . . . ?
C8 C7 C3 C4 -3.4(5) . . . . ?
C8 C7 C3 C2 179.4(3) . . . . ?
C3 C2 C1 C6 -1.1(6) . . . . ?
C3 C2 C1 Br1 -179.9(3) . . . . ?
O1 C4 C5 C6 177.8(3) . . . . ?
C3 C4 C5 C6 -1.5(6) . . . . ?
C4 C5 C6 C1 1.5(6) . . . . ?
C2 C1 C6 C5 -0.2(6) . . . . ?
Br1 C1 C6 C5 178.6(3) . . . . ?
C12 N3 C13 C14 171.9(4) . . . . ?
